data_7001186
loop_
_publ_author_name
'Liu, Hsiao-Chan'
'Chen, I-Han'
'Huang, Anny'
'Huang, Sin-Chiang'
'Hsu, Kuei-Fang'

_publ_section_title
;
 Five related metal--organic frameworks constructed from
 [Ln2(SO4)2(H2O)n]2+ units and oxalate or acetate ligands
;
_journal_issue 18
_journal_name_full 'Dalton Transactions'
_journal_page_first 3447
_journal_page_last 3456
_journal_paper_doi 10.1039/b819935c
_journal_year 2009
_chemical_formula_moiety K[Dy(SO4)(H2O)(C2O4)]
_chemical_formula_sum 'C2 H2 Dy K O9 S'
_chemical_formula_weight 403.70
_space_group_IT_number 14
_symmetry_cell_setting monoclinic
_symmetry_space_group_name_Hall '-P 2yn'
_symmetry_space_group_name_H-M 'P 1 21/n 1'
_atom_sites_solution_hydrogens geom
_atom_sites_solution_primary direct
_atom_sites_solution_secondary difmap
_audit_creation_method SHELXL-97
_cell_angle_alpha 90.00
_cell_angle_beta 93.0830(10)
_cell_angle_gamma 90.00
_cell_formula_units_Z 4
_cell_length_a 6.6007(3)
_cell_length_b 8.6186(4)
_cell_length_c 13.8238(7)
_cell_measurement_reflns_used 4816
_cell_measurement_temperature 273(2)
_cell_measurement_theta_max 28.31
_cell_measurement_theta_min 2.37
_cell_volume 785.28(6)
_computing_cell_refinement 'Bruker SMART'
_computing_data_collection 'Bruker SMART'
_computing_data_reduction 'Bruker SAINT'
_computing_molecular_graphics 'Bruker SHELXTL'
_computing_publication_material 'Bruker SHELXTL'
_computing_structure_refinement 'SHELXL-97 (Sheldrick, 1997)'
_computing_structure_solution 'SHELXS-97 (Sheldrick, 1990)'
_diffrn_ambient_temperature 273(2)
_diffrn_measured_fraction_theta_full 0.986
_diffrn_measured_fraction_theta_max 0.986
_diffrn_measurement_device_type 'CCD area detector'
_diffrn_measurement_method 'phi and omega scans'
_diffrn_radiation_monochromator graphite
_diffrn_radiation_source 'fine-focus sealed tube'
_diffrn_radiation_type MoK\a
_diffrn_radiation_wavelength 0.71073
_diffrn_reflns_av_R_equivalents 0.0333
_diffrn_reflns_av_sigmaI/netI 0.0371
_diffrn_reflns_limit_h_max 7
_diffrn_reflns_limit_h_min -8
_diffrn_reflns_limit_k_max 10
_diffrn_reflns_limit_k_min -11
_diffrn_reflns_limit_l_max 18
_diffrn_reflns_limit_l_min -18
_diffrn_reflns_number 5825
_diffrn_reflns_theta_full 28.11
_diffrn_reflns_theta_max 28.11
_diffrn_reflns_theta_min 2.79
_exptl_absorpt_coefficient_mu 10.340
_exptl_absorpt_correction_T_max 1
_exptl_absorpt_correction_T_min 0.475558
_exptl_absorpt_correction_type multi-scan
_exptl_absorpt_process_details SADABS
_exptl_crystal_colour light-yellow
_exptl_crystal_density_diffrn 3.415
_exptl_crystal_density_method 'not measured'
_exptl_crystal_description columnar
_exptl_crystal_F_000 748
_exptl_crystal_size_max 0.15
_exptl_crystal_size_mid 0.05
_exptl_crystal_size_min 0.04
_refine_diff_density_max 0.961
_refine_diff_density_min -0.906
_refine_diff_density_rms 0.190
_refine_ls_extinction_coef 0.00079(19)
_refine_ls_extinction_expression Fc^*^=kFc[1+0.001xFc^2^\l^3^/sin(2\q)]^-1/4^
_refine_ls_extinction_method SHELXL
_refine_ls_goodness_of_fit_ref 0.992
_refine_ls_hydrogen_treatment noref
_refine_ls_matrix_type full
_refine_ls_number_parameters 128
_refine_ls_number_reflns 1897
_refine_ls_number_restraints 0
_refine_ls_restrained_S_all 0.992
_refine_ls_R_factor_all 0.0329
_refine_ls_R_factor_gt 0.0250
_refine_ls_shift/su_max 0.022
_refine_ls_shift/su_mean 0.001
_refine_ls_structure_factor_coef Fsqd
_refine_ls_weighting_details 'calc w=1/[\s^2^(Fo^2^)+(0.0266P)^2^+0.0000P] where P=(Fo^2^+2Fc^2^)/3'
_refine_ls_weighting_scheme calc
_refine_ls_wR_factor_gt 0.0525
_refine_ls_wR_factor_ref 0.0560
_reflns_number_gt 1591
_reflns_number_total 1897
_reflns_threshold_expression >2sigma(I)
_cod_data_source_file b819935c.txt
_cod_data_source_block KDy
_cod_original_sg_symbol_H-M P2(1)/n
_cod_database_code 7001186

loop_
_symmetry_equiv_pos_as_xyz
'x, y, z'
'-x+1/2, y+1/2, -z+1/2'
'-x, -y, -z'
'x-1/2, -y-1/2, z-1/2'

loop_
_atom_site_label
_atom_site_type_symbol
_atom_site_fract_x
_atom_site_fract_y
_atom_site_fract_z
_atom_site_U_iso_or_equiv
_atom_site_adp_type
_atom_site_occupancy
_atom_site_symmetry_multiplicity
_atom_site_calc_flag
_atom_site_refinement_flags
_atom_site_disorder_assembly
_atom_site_disorder_group
Dy1 Dy 0.24545(3) 0.24027(2) 0.912215(15) 0.00927(9) Uani 1 1 d . . .
K1 K -0.26909(18) 0.34341(15) 0.69807(9) 0.0289(3) Uani 1 1 d . . .
S1 S 0.23559(17) -0.16430(13) 0.97620(8) 0.0113(2) Uani 1 1 d . . .
O1 O 0.2449(5) 0.0063(4) 0.9971(3) 0.0166(7) Uani 1 1 d . . .
O2 O 0.4386(5) -0.2363(4) 0.9984(3) 0.0177(8) Uani 1 1 d . . .
O3 O 0.1697(6) -0.1895(5) 0.8730(3) 0.0240(8) Uani 1 1 d . . .
O4 O 0.0898(5) -0.2366(4) 1.0411(3) 0.0206(8) Uani 1 1 d . . .
O5 O 0.4480(5) 0.4435(4) 0.8438(2) 0.0155(7) Uani 1 1 d . . .
O6 O 0.0455(5) 0.4448(4) 0.8275(2) 0.0156(7) Uani 1 1 d . . .
O7 O 0.0450(5) 0.6083(4) 0.6989(2) 0.0160(7) Uani 1 1 d . . .
O8 O 0.4567(5) 0.6237(4) 0.7243(2) 0.0155(7) Uani 1 1 d . . .
O9 O 0.2351(5) 0.4086(4) 1.0514(2) 0.0198(8) Uani 1 1 d . . .
H9B H 0.2436 0.5024 1.0331 0.030 Uiso 1 1 d R . .
H9C H 0.1238 0.3952 1.0785 0.030 Uiso 1 1 d R . .
C1 C 0.3665(7) 0.5347(5) 0.7797(3) 0.0113(9) Uani 1 1 d . . .
C2 C 0.1310(7) 0.5303(5) 0.7677(3) 0.0126(10) Uani 1 1 d . . .

loop_
_atom_site_aniso_label
_atom_site_aniso_U_11
_atom_site_aniso_U_22
_atom_site_aniso_U_33
_atom_site_aniso_U_23
_atom_site_aniso_U_13
_atom_site_aniso_U_12
Dy1 0.00887(13) 0.00906(13) 0.00992(13) -0.00010(8) 0.00067(8) 0.00005(8)
K1 0.0185(6) 0.0339(7) 0.0337(7) -0.0121(6) -0.0044(5) 0.0021(5)
S1 0.0086(6) 0.0116(6) 0.0138(6) 0.0015(4) 0.0009(5) -0.0006(4)
O1 0.0169(18) 0.0116(17) 0.0210(19) -0.0007(14) 0.0001(15) -0.0007(14)
O2 0.0121(18) 0.0152(19) 0.026(2) 0.0010(14) -0.0014(15) 0.0024(13)
O3 0.023(2) 0.030(2) 0.0186(19) -0.0009(17) -0.0089(16) 0.0011(17)
O4 0.0139(18) 0.019(2) 0.030(2) 0.0047(15) 0.0104(16) 0.0003(14)
O5 0.0125(17) 0.0160(18) 0.0179(18) 0.0052(14) 0.0003(14) 0.0005(14)
O6 0.0130(18) 0.0154(18) 0.0184(18) 0.0074(14) 0.0019(14) 0.0000(13)
O7 0.0125(17) 0.0200(19) 0.0156(17) 0.0038(14) 0.0026(14) 0.0027(14)
O8 0.0126(18) 0.0151(18) 0.0187(18) 0.0056(14) -0.0004(14) -0.0043(13)
O9 0.0155(19) 0.024(2) 0.0207(19) -0.0075(15) 0.0028(15) 0.0017(15)
C1 0.014(2) 0.005(2) 0.015(2) -0.0019(18) 0.0003(19) -0.0007(17)
C2 0.017(2) 0.010(2) 0.011(2) -0.0014(18) 0.0012(19) 0.0017(18)

loop_
_atom_type_symbol
_atom_type_description
_atom_type_scat_dispersion_real
_atom_type_scat_dispersion_imag
_atom_type_scat_source
C C 0.0033 0.0016 'International Tables Vol C Tables 4.2.6.8 and 6.1.1.4'
O O 0.0106 0.0060 'International Tables Vol C Tables 4.2.6.8 and 6.1.1.4'
S S 0.1246 0.1234 'International Tables Vol C Tables 4.2.6.8 and 6.1.1.4'
K K 0.2009 0.2494 'International Tables Vol C Tables 4.2.6.8 and 6.1.1.4'
Dy Dy -0.1892 4.4098 'International Tables Vol C Tables 4.2.6.8 and 6.1.1.4'
H H 0.0000 0.0000 'International Tables Vol C Tables 4.2.6.8 and 6.1.1.4'

loop_
_geom_angle_atom_site_label_1
_geom_angle_atom_site_label_2
_geom_angle_atom_site_label_3
_geom_angle
_geom_angle_site_symmetry_1
_geom_angle_site_symmetry_3
_geom_angle_publ_flag
O1 Dy1 O4 79.77(12) . 3_557 ?
O1 Dy1 O2 75.53(11) . 3_657 ?
O4 Dy1 O2 132.54(13) 3_557 3_657 ?
O1 Dy1 O7 85.94(12) . 2_546 ?
O4 Dy1 O7 138.98(12) 3_557 2_546 ?
O2 Dy1 O7 78.81(12) 3_657 2_546 ?
O1 Dy1 O9 96.76(12) . . ?
O4 Dy1 O9 73.75(12) 3_557 . ?
O2 Dy1 O9 69.79(12) 3_657 . ?
O7 Dy1 O9 146.58(11) 2_546 . ?
O1 Dy1 O5 146.71(11) . . ?
O4 Dy1 O5 131.83(11) 3_557 . ?
O2 Dy1 O5 74.06(11) 3_657 . ?
O7 Dy1 O5 75.21(11) 2_546 . ?
O9 Dy1 O5 85.22(12) . . ?
O1 Dy1 O6 147.47(11) . . ?
O4 Dy1 O6 69.49(11) 3_557 . ?
O2 Dy1 O6 133.95(11) 3_657 . ?
O7 Dy1 O6 110.29(11) 2_546 . ?
O9 Dy1 O6 84.90(12) . . ?
O5 Dy1 O6 65.80(11) . . ?
O1 Dy1 O8 91.00(11) . 2_546 ?
O4 Dy1 O8 74.02(12) 3_557 2_546 ?
O2 Dy1 O8 145.00(11) 3_657 2_546 ?
O7 Dy1 O8 67.97(11) 2_546 2_546 ?
O9 Dy1 O8 144.84(11) . 2_546 ?
O5 Dy1 O8 106.41(11) . 2_546 ?
O6 Dy1 O8 70.93(11) . 2_546 ?
O1 Dy1 K1 49.48(9) . 4_666 ?
O4 Dy1 K1 69.73(10) 3_557 4_666 ?
O2 Dy1 K1 63.34(9) 3_657 4_666 ?
O7 Dy1 K1 125.95(8) 2_546 4_666 ?
O9 Dy1 K1 47.28(9) . 4_666 ?
O5 Dy1 K1 123.72(8) . 4_666 ?
O6 Dy1 K1 123.73(8) . 4_666 ?
O8 Dy1 K1 129.66(8) 2_546 4_666 ?
O1 Dy1 K1 118.87(8) . . ?
O4 Dy1 K1 59.29(10) 3_557 . ?
O2 Dy1 K1 164.78(9) 3_657 . ?
O7 Dy1 K1 96.51(8) 2_546 . ?
O9 Dy1 K1 110.79(8) . . ?
O5 Dy1 K1 90.76(8) . . ?
O6 Dy1 K1 34.30(8) . . ?
O8 Dy1 K1 38.19(8) 2_546 . ?
K1 Dy1 K1 128.92(3) 4_666 . ?
O3 K1 O6 155.83(11) 2_456 . ?
O3 K1 O5 69.31(10) 2_456 1_455 ?
O6 K1 O5 86.98(10) . 1_455 ?
O3 K1 O8 133.86(11) 2_456 2_546 ?
O6 K1 O8 59.38(10) . 2_546 ?
O5 K1 O8 113.21(10) 1_455 2_546 ?
O3 K1 O9 74.24(11) 2_456 4_565 ?
O6 K1 O9 128.96(10) . 4_565 ?
O5 K1 O9 135.16(10) 1_455 4_565 ?
O8 K1 O9 75.39(10) 2_546 4_565 ?
O3 K1 O8 64.20(10) 2_456 1_455 ?
O6 K1 O8 95.79(10) . 1_455 ?
O5 K1 O8 44.43(9) 1_455 1_455 ?
O8 K1 O8 150.44(6) 2_546 1_455 ?
O9 K1 O8 133.38(10) 4_565 1_455 ?
O3 K1 O1 78.33(10) 2_456 4_565 ?
O6 K1 O1 112.85(10) . 4_565 ?
O5 K1 O1 123.07(10) 1_455 4_565 ?
O8 K1 O1 122.94(10) 2_546 4_565 ?
O9 K1 O1 71.90(9) 4_565 4_565 ?
O8 K1 O1 79.66(9) 1_455 4_565 ?
O3 K1 O7 134.59(11) 2_456 . ?
O6 K1 O7 45.00(9) . . ?
O5 K1 O7 103.38(10) 1_455 . ?
O8 K1 O7 90.98(9) 2_546 . ?
O9 K1 O7 120.85(10) 4_565 . ?
O8 K1 O7 79.42(9) 1_455 . ?
O1 K1 O7 68.80(9) 4_565 . ?
O3 K1 O7 61.87(10) 2_456 2_446 ?
O6 K1 O7 109.95(10) . 2_446 ?
O5 K1 O7 58.07(10) 1_455 2_446 ?
O8 K1 O7 80.30(10) 2_546 2_446 ?
O9 K1 O7 82.17(9) 4_565 2_446 ?
O8 K1 O7 95.47(9) 1_455 2_446 ?
O1 K1 O7 137.19(10) 4_565 2_446 ?
O7 K1 O7 152.65(5) . 2_446 ?
O3 K1 C1 56.98(12) 2_456 1_455 ?
O6 K1 C1 99.23(11) . 1_455 ?
O5 K1 C1 23.80(10) 1_455 1_455 ?
O8 K1 C1 136.93(11) 2_546 1_455 ?
O9 K1 C1 131.09(11) 4_565 1_455 ?
O8 K1 C1 23.18(10) 1_455 1_455 ?
O1 K1 C1 99.37(11) 4_565 1_455 ?
O7 K1 C1 97.83(11) . 1_455 ?
O7 K1 C1 72.71(11) 2_446 1_455 ?
O3 K1 C2 155.58(13) 2_456 . ?
O6 K1 C2 23.13(10) . . ?
O5 K1 C2 100.96(11) 1_455 . ?
O8 K1 C2 70.42(11) 2_546 . ?
O9 K1 C2 122.40(11) 4_565 . ?
O8 K1 C2 92.91(11) 1_455 . ?
O1 K1 C2 89.74(11) 4_565 . ?
O7 K1 C2 23.30(10) . . ?
O7 K1 C2 133.07(11) 2_446 . ?
C1 K1 C2 105.11(12) 1_455 . ?
O3 K1 Dy1 72.99(8) 2_456 4_565 ?
O6 K1 Dy1 128.77(8) . 4_565 ?
O5 K1 Dy1 140.62(7) 1_455 4_565 ?
O8 K1 Dy1 100.87(7) 2_546 4_565 ?
O9 K1 Dy1 36.63(7) 4_565 4_565 ?
O8 K1 Dy1 107.72(7) 1_455 4_565 ?
O1 K1 Dy1 35.27(6) 4_565 4_565 ?
O7 K1 Dy1 94.87(7) . 4_565 ?
O7 K1 Dy1 112.17(7) 2_446 4_565 ?
C1 K1 Dy1 120.07(9) 1_455 4_565 ?
C2 K1 Dy1 108.85(9) . 4_565 ?
O3 S1 O4 110.6(2) . . ?
O3 S1 O2 110.5(2) . . ?
O4 S1 O2 107.7(2) . . ?
O3 S1 O1 109.6(2) . . ?
O4 S1 O1 108.4(2) . . ?
O2 S1 O1 109.9(2) . . ?
S1 O1 Dy1 138.8(2) . . ?
S1 O1 K1 125.79(18) . 4_666 ?
Dy1 O1 K1 95.24(11) . 4_666 ?
S1 O2 Dy1 150.4(2) . 3_657 ?
S1 O3 K1 123.2(2) . 2_446 ?
S1 O4 Dy1 145.6(2) . 3_557 ?
C1 O5 Dy1 119.6(3) . . ?
C1 O5 K1 88.0(3) . 1_655 ?
Dy1 O5 K1 115.97(13) . 1_655 ?
C2 O6 Dy1 118.8(3) . . ?
C2 O6 K1 96.1(3) . . ?
Dy1 O6 K1 116.09(13) . . ?
C2 O7 Dy1 118.6(3) . 2_556 ?
C2 O7 K1 83.4(3) . . ?
Dy1 O7 K1 139.17(14) 2_556 . ?
C2 O7 K1 104.5(3) . 2_456 ?
Dy1 O7 K1 110.74(12) 2_556 2_456 ?
K1 O7 K1 94.22(9) . 2_456 ?
C1 O8 Dy1 117.4(3) . 2_556 ?
C1 O8 K1 120.9(3) . 2_556 ?
Dy1 O8 K1 110.79(11) 2_556 2_556 ?
C1 O8 K1 83.8(3) . 1_655 ?
Dy1 O8 K1 122.10(13) 2_556 1_655 ?
K1 O8 K1 98.25(9) 2_556 1_655 ?
Dy1 O9 K1 96.09(12) . 4_666 ?
O8 C1 O5 127.0(4) . . ?
O8 C1 C2 117.0(4) . . ?
O5 C1 C2 116.0(4) . . ?
O8 C1 K1 73.0(3) . 1_655 ?
O5 C1 K1 68.2(2) . 1_655 ?
C2 C1 K1 136.2(3) . 1_655 ?
O6 C2 O7 126.9(4) . . ?
O6 C2 C1 115.1(4) . . ?
O7 C2 C1 118.0(4) . . ?
O6 C2 K1 60.8(2) . . ?
O7 C2 K1 73.3(3) . . ?
C1 C2 K1 148.1(3) . . ?

loop_
_geom_bond_atom_site_label_1
_geom_bond_atom_site_label_2
_geom_bond_distance
_geom_bond_site_symmetry_2
_geom_bond_publ_flag
Dy1 O1 2.333(3) . ?
Dy1 O4 2.339(4) 3_557 ?
Dy1 O2 2.366(4) 3_657 ?
Dy1 O7 2.407(3) 2_546 ?
Dy1 O9 2.414(3) . ?
Dy1 O5 2.426(3) . ?
Dy1 O6 2.461(3) . ?
Dy1 O8 2.466(3) 2_546 ?
Dy1 K1 4.0231(13) 4_666 ?
Dy1 K1 4.4730(13) . ?
K1 O3 2.785(4) 2_456 ?
K1 O6 2.807(3) . ?
K1 O5 2.949(4) 1_455 ?
K1 O8 2.958(3) 2_546 ?
K1 O9 2.972(4) 4_565 ?
K1 O8 3.052(4) 1_455 ?
K1 O1 3.071(4) 4_565 ?
K1 O7 3.084(4) . ?
K1 O7 3.119(4) 2_446 ?
K1 C1 3.173(5) 1_455 ?
K1 C2 3.197(5) . ?
K1 Dy1 4.0231(13) 4_565 ?
S1 O3 1.485(4) . ?
S1 O4 1.487(4) . ?
S1 O2 1.494(3) . ?
S1 O1 1.499(3) . ?
O1 K1 3.071(4) 4_666 ?
O2 Dy1 2.366(3) 3_657 ?
O3 K1 2.785(4) 2_446 ?
O4 Dy1 2.339(4) 3_557 ?
O5 C1 1.281(5) . ?
O5 K1 2.949(4) 1_655 ?
O6 C2 1.263(5) . ?
O7 C2 1.273(6) . ?
O7 Dy1 2.407(3) 2_556 ?
O7 K1 3.119(4) 2_456 ?
O8 C1 1.256(5) . ?
O8 Dy1 2.466(3) 2_556 ?
O8 K1 2.958(3) 2_556 ?
O8 K1 3.052(4) 1_655 ?
O9 K1 2.972(4) 4_666 ?
C1 C2 1.555(7) . ?
C1 K1 3.173(5) 1_655 ?
